data_1010096
loop_
_publ_author_name
'Vonnegut, B'
'Warren, B E'

_publ_section_title 'The Structure of Crystalline Bromine'
_journal_coden_ASTM JACSAT
_journal_name_full 'Journal of the American Chemical Society'
_journal_page_first 2459
_journal_page_last 2461
_journal_paper_doi 10.1021/ja01303a030
_journal_volume 58
_journal_year 1936
_chemical_formula_structural Br
_chemical_formula_sum Br
_chemical_name_systematic Bromine
_space_group_IT_number 64
_symmetry_cell_setting orthorhombic
_symmetry_Int_Tables_number 64
_symmetry_space_group_name_Hall '-C 2ac 2'
_symmetry_space_group_name_H-M 'C m c a'
_cell_angle_alpha 90
_cell_angle_beta 90
_cell_angle_gamma 90
_cell_formula_units_Z 8
_cell_length_a 16.67
_cell_length_b 4.48
_cell_length_c 8.72
_cell_volume 651.2
_cod_database_code 1010096

loop_
_symmetry_equiv_pos_as_xyz
x,y,z
x,-y,-z
x,1/2-y,1/2+z
x,1/2+y,1/2-z
-x,-y,-z
-x,y,z
-x,1/2+y,1/2-z
-x,1/2-y,1/2+z
1/2+x,1/2+y,z
1/2+x,1/2-y,-z
1/2+x,-y,1/2+z
1/2+x,y,1/2-z
1/2-x,1/2-y,-z
1/2-x,1/2+y,z
1/2-x,y,1/2-z
1/2-x,-y,1/2+z

loop_
_atom_site_label
_atom_site_type_symbol
_atom_site_symmetry_multiplicity
_atom_site_Wyckoff_symbol
_atom_site_fract_x
_atom_site_fract_y
_atom_site_fract_z
_atom_site_occupancy
_atom_site_attached_hydrogens
_atom_site_calc_flag
Br1 Br0 8 f 0. 0.135 0.11 1. 0 d

loop_
_atom_type_symbol
_atom_type_oxidation_number
Br0 0.000

loop_
_cod_related_entry_id
_cod_related_entry_database
_cod_related_entry_code
1 ChemSpider 22817
